data_4076137
loop_
_publ_author_name
'Bunn, Natalie R.'
'Aldridge, Simon'
'Kays, Deborah L.'
'Coombs, Natalie D.'
'Rossin, Andrea'
'Willock, David J.'
'Day, Joanna K.'
'Jones, Cameron'
'Ooi, Li-ling'

_publ_section_title
;
 Halide Abstraction as a Route to Cationic Transition-Metal Complexes
 Containing Two-Coordinate Gallium and Indium Ligand Systems
;
_journal_issue 24
_journal_name_full Organometallics
_journal_page_first 5891
_journal_paper_doi 10.1021/om0506318
_journal_volume 24
_journal_year 2005
_chemical_formula_moiety 'C32 H12 F24 B1 C24 H42 Fe2 In1 O4'
_chemical_formula_sum 'C56 H42 B F24 Fe2 In O4'
_chemical_formula_weight 1472.23
_chemical_name_common sa0507
_chemical_name_systematic
;
 ?
;
_space_group_IT_number 2
_symmetry_cell_setting triclinic
_symmetry_space_group_name_Hall '-P 1'
_symmetry_space_group_name_H-M 'P -1'
_atom_sites_solution_hydrogens geom
_atom_sites_solution_primary direct
_atom_sites_solution_secondary difmap
_audit_creation_method SHELXL-97
_cell_angle_alpha 65.829(3)
_cell_angle_beta 68.927(3)
_cell_angle_gamma 74.823(3)
_cell_formula_units_Z 2
_cell_length_a 14.5327(10)
_cell_length_b 14.6439(10)
_cell_length_c 16.2678(13)
_cell_measurement_reflns_used 3741
_cell_measurement_temperature 150(2)
_cell_measurement_theta_max 27.485
_cell_measurement_theta_min 2.91
_cell_volume 2920.5(4)
_computing_cell_refinement 'HKL Scalepack (Otwinowski & Minor 1997)'
_computing_data_collection 'Collect (Nonius BV, 1997-2000)'
_computing_data_reduction 'HKL Denzo and Scalepack (Otwinowski & Minor 1997)'
_computing_molecular_graphics 'Ortep-3 for Windows (Farrugia, 1999)'
_computing_publication_material 'WinGX publication routines (Farrugia, 1999)'
_computing_structure_refinement 'SHELXL-97 (Sheldrick, 1997)'
_computing_structure_solution 'Sir-92 (A.Altomare et al. 1992)'
_diffrn_ambient_temperature 150(2)
_diffrn_detector_area_resol_mean 9
_diffrn_measured_fraction_theta_full 0.869
_diffrn_measured_fraction_theta_max 0.831
_diffrn_measurement_device_type KappaCCD
_diffrn_measurement_method CCD
_diffrn_radiation_monochromator graphite
_diffrn_radiation_source 'fine-focus sealed tube'
_diffrn_radiation_type MoK\a
_diffrn_radiation_wavelength 0.71073
_diffrn_reflns_av_R_equivalents 0.1035
_diffrn_reflns_av_sigmaI/netI 0.1559
_diffrn_reflns_limit_h_max 18
_diffrn_reflns_limit_h_min -17
_diffrn_reflns_limit_k_max 18
_diffrn_reflns_limit_k_min -16
_diffrn_reflns_limit_l_max 20
_diffrn_reflns_limit_l_min -16
_diffrn_reflns_number 28114
_diffrn_reflns_theta_full 25.00
_diffrn_reflns_theta_max 26.37
_diffrn_reflns_theta_min 3.53
_exptl_absorpt_coefficient_mu 1.003
_exptl_absorpt_correction_T_max 0.9515
_exptl_absorpt_correction_T_min 0.7202
_exptl_absorpt_correction_type multi-scan
_exptl_absorpt_process_details 'Sortav (Blessing, 1995)'
_exptl_crystal_colour yellow
_exptl_crystal_density_diffrn 1.674
_exptl_crystal_density_method 'not measured'
_exptl_crystal_description 'irregular plate'
_exptl_crystal_F_000 1464
_exptl_crystal_size_max 0.35
_exptl_crystal_size_mid 0.28
_exptl_crystal_size_min 0.05
_refine_diff_density_max 1.832
_refine_diff_density_min -1.026
_refine_diff_density_rms 0.139
_refine_ls_extinction_method none
_refine_ls_goodness_of_fit_ref 1.019
_refine_ls_hydrogen_treatment constr
_refine_ls_matrix_type full
_refine_ls_number_parameters 788
_refine_ls_number_reflns 9917
_refine_ls_number_restraints 30
_refine_ls_restrained_S_all 1.030
_refine_ls_R_factor_all 0.1812
_refine_ls_R_factor_gt 0.0944
_refine_ls_shift/su_max 0.001
_refine_ls_shift/su_mean 0.000
_refine_ls_structure_factor_coef Fsqd
_refine_ls_weighting_details 'calc w=1/[\s^2^(Fo^2^)+(0.0782P)^2^+26.0307P] where P=(Fo^2^+2Fc^2^)/3'
_refine_ls_weighting_scheme calc
_refine_ls_wR_factor_gt 0.1918
_refine_ls_wR_factor_ref 0.2314
_reflns_number_gt 5399
_reflns_number_total 9917
_reflns_threshold_expression >2sigma(I)
_cod_data_source_file om0506318si20050726_075017.cif
_cod_data_source_block sa0507
_cod_database_code 4076137

loop_
_symmetry_equiv_pos_as_xyz
'x, y, z'
'-x, -y, -z'

loop_
_atom_site_label
_atom_site_type_symbol
_atom_site_fract_x
_atom_site_fract_y
_atom_site_fract_z
_atom_site_U_iso_or_equiv
_atom_site_adp_type
_atom_site_occupancy
_atom_site_symmetry_multiplicity
_atom_site_calc_flag
_atom_site_refinement_flags
_atom_site_disorder_assembly
_atom_site_disorder_group
C1 C 1.1639(9) 0.9673(8) 0.4760(9) 0.037(3) Uani 1 1 d . . .
C2 C 1.4610(8) 0.9048(8) 0.6226(7) 0.031(3) Uani 1 1 d . . .
C3 C 1.3001(8) 1.0862(8) 0.3706(7) 0.028(2) Uani 1 1 d . . .
C4 C 1.5636(10) 0.7727(8) 0.5438(8) 0.036(3) Uani 1 1 d . . .
C5 C 1.3815(9) 0.9285(10) 0.2742(9) 0.046(3) Uani 1 1 d . . .
C6 C 1.3290(11) 0.8464(9) 0.3356(8) 0.047(3) Uani 1 1 d . . .
C7 C 1.2183(9) 0.9805(9) 0.2761(8) 0.038(3) Uani 1 1 d . . .
C8 C 1.2285(10) 0.8795(8) 0.3379(7) 0.038(3) Uani 1 1 d . . .
C9 C 1.3132(11) 1.0110(9) 0.2350(8) 0.047(3) Uani 1 1 d . . .
C10 C 1.4227(8) 0.7145(7) 0.7757(7) 0.027(2) Uani 1 1 d . . .
C11 C 1.3301(8) 0.7454(7) 0.7543(7) 0.031(3) Uani 1 1 d . . .
C12 C 1.4276(8) 0.6348(7) 0.6768(7) 0.029(3) Uani 1 1 d . . .
C13 C 1.3317(8) 0.6949(7) 0.6949(7) 0.028(2) Uani 1 1 d . . .
C14 C 1.4826(8) 0.6475(8) 0.7283(7) 0.031(3) Uani 1 1 d . . .
C15 C 1.4591(9) 0.5624(8) 0.6256(8) 0.043(3) Uani 1 1 d . . .
H15A H 1.4572 0.4932 0.6711 0.065 Uiso 1 1 calc R . .
H15B H 1.5270 0.5701 0.5840 0.065 Uiso 1 1 calc R . .
H15C H 1.4139 0.5764 0.5882 0.065 Uiso 1 1 calc R . .
C16 C 1.2451(8) 0.6936(9) 0.6646(7) 0.041(3) Uani 1 1 d . . .
H16A H 1.2038 0.7597 0.6542 0.061 Uiso 1 1 calc R . .
H16B H 1.2051 0.6414 0.7138 0.061 Uiso 1 1 calc R . .
H16C H 1.2705 0.6789 0.6062 0.061 Uiso 1 1 calc R . .
C17 C 1.2442(8) 0.8093(8) 0.7965(8) 0.040(3) Uani 1 1 d . . .
H17A H 1.2095 0.7680 0.8600 0.061 Uiso 1 1 calc R . .
H17B H 1.1984 0.8382 0.7576 0.061 Uiso 1 1 calc R . .
H17C H 1.2681 0.8640 0.7999 0.061 Uiso 1 1 calc R . .
C18 C 1.4517(10) 0.7431(9) 0.8403(8) 0.048(3) Uani 1 1 d . . .
H18A H 1.4337 0.6933 0.9041 0.072 Uiso 1 1 calc R . .
H18B H 1.4167 0.8100 0.8408 0.072 Uiso 1 1 calc R . .
H18C H 1.5236 0.7448 0.8186 0.072 Uiso 1 1 calc R . .
C19 C 1.5839(9) 0.5902(8) 0.7371(8) 0.047(3) Uani 1 1 d . . .
H19A H 1.6218 0.6331 0.7422 0.070 Uiso 1 1 calc R . .
H19B H 1.6200 0.5713 0.6814 0.070 Uiso 1 1 calc R . .
H19C H 1.5755 0.5291 0.7934 0.070 Uiso 1 1 calc R . .
C20 C 1.3743(13) 0.7381(11) 0.3821(11) 0.083(5) Uani 1 1 d U . .
H20A H 1.3253 0.7044 0.4401 0.125 Uiso 1 1 calc R . .
H20B H 1.4334 0.7395 0.3969 0.125 Uiso 1 1 calc R . .
H20C H 1.3932 0.7010 0.3389 0.125 Uiso 1 1 calc R . .
C21 C 1.1430(13) 0.8167(12) 0.3915(11) 0.087(6) Uani 1 1 d . . .
H21A H 1.1595 0.7601 0.4452 0.131 Uiso 1 1 calc R . .
H21B H 1.1318 0.7905 0.3497 0.131 Uiso 1 1 calc R . .
H21C H 1.0825 0.8589 0.4142 0.131 Uiso 1 1 calc R . .
C22 C 1.4941(14) 0.9300(14) 0.2409(13) 0.106(6) Uani 1 1 d U . .
H22A H 1.5237 0.8804 0.2901 0.159 Uiso 1 1 calc R . .
H22B H 1.5077 0.9975 0.2279 0.159 Uiso 1 1 calc R . .
H22C H 1.5232 0.9132 0.1836 0.159 Uiso 1 1 calc R . .
C23 C 1.3390(14) 1.1101(11) 0.1608(9) 0.086(5) Uani 1 1 d . . .
H23A H 1.3437 1.1093 0.0994 0.129 Uiso 1 1 calc R . .
H23B H 1.4031 1.1217 0.1594 0.129 Uiso 1 1 calc R . .
H23C H 1.2872 1.1643 0.1747 0.129 Uiso 1 1 calc R . .
C24 C 1.1237(11) 1.0396(11) 0.2548(10) 0.068(4) Uani 1 1 d . . .
H24A H 1.0669 1.0090 0.3052 0.101 Uiso 1 1 calc R . .
H24B H 1.1228 1.0393 0.1950 0.101 Uiso 1 1 calc R . .
H24C H 1.1193 1.1094 0.2503 0.101 Uiso 1 1 calc R . .
C25 C 1.2802(9) 0.3381(9) 0.7454(8) 0.041(3) Uani 1 1 d . . .
C26 C 0.9308(10) 0.7077(8) 0.6404(7) 0.036(3) Uani 1 1 d . . .
C27 C 0.8262(9) 0.5075(8) 0.5130(8) 0.036(3) Uani 1 1 d . . .
C28 C 0.5604(10) 0.2387(9) 0.8967(8) 0.044(3) Uani 1 1 d . . .
C29 C 0.6830(8) 0.5404(8) 1.0339(7) 0.033(3) Uani 1 1 d . . .
C30 C 1.1629(9) 0.0974(8) 0.6734(7) 0.035(3) Uani 1 1 d . . .
C31 C 0.9959(9) 0.3414(8) 1.1092(7) 0.035(3) Uani 1 1 d . . .
C32 C 0.8593(8) 0.4320(7) 0.6675(6) 0.025(2) Uani 1 1 d . . .
H32 H 0.8453 0.3697 0.6726 0.030 Uiso 1 1 calc R A .
C33 C 0.8527(8) 0.5155(7) 0.5874(7) 0.026(2) Uani 1 1 d . A .
C34 C 0.8750(8) 0.6072(7) 0.5779(7) 0.030(3) Uani 1 1 d . . .
H34 H 0.8712 0.6653 0.5235 0.036 Uiso 1 1 calc R A .
C35 C 0.9025(8) 0.6119(7) 0.6486(7) 0.026(2) Uani 1 1 d . A .
C36 C 0.9066(7) 0.5285(7) 0.7277(6) 0.024(2) Uani 1 1 d . . .
H36 H 0.9245 0.5345 0.7758 0.029 Uiso 1 1 calc R A .
C37 C 0.8854(8) 0.4349(7) 0.7405(7) 0.025(2) Uani 1 1 d . A .
C38 C 1.1432(8) 0.1773(7) 0.7142(6) 0.026(2) Uani 1 1 d . . .
C39 C 1.2215(8) 0.2164(7) 0.7118(6) 0.024(2) Uani 1 1 d . . .
H39 H 1.2887 0.1922 0.6859 0.029 Uiso 1 1 calc R . .
C40 C 1.1977(8) 0.2923(7) 0.7488(7) 0.027(2) Uani 1 1 d . . .
C41 C 1.0993(8) 0.3269(7) 0.7881(7) 0.026(2) Uani 1 1 d . . .
H41 H 1.0858 0.3796 0.8123 0.031 Uiso 1 1 calc R . .
C42 C 1.0191(7) 0.2859(7) 0.7930(6) 0.020(2) Uani 1 1 d . A .
C43 C 1.0447(8) 0.2121(7) 0.7527(7) 0.026(2) Uani 1 1 d . . .
H43 H 0.9932 0.1845 0.7514 0.031 Uiso 1 1 calc R . .
C44 C 0.7975(8) 0.4324(7) 0.9434(6) 0.026(2) Uani 1 1 d . . .
H44 H 0.7518 0.4525 0.9077 0.031 Uiso 1 1 calc R . .
C45 C 0.9455(7) 0.3380(7) 0.9785(7) 0.025(2) Uani 1 1 d . . .
H45 H 1.0030 0.2905 0.9677 0.030 Uiso 1 1 calc R . .
C46 C 0.7757(8) 0.4686(7) 1.0161(7) 0.027(2) Uani 1 1 d . . .
C47 C 0.9274(8) 0.3738(8) 1.0503(7) 0.031(3) Uani 1 1 d . . .
C48 C 0.8408(8) 0.4410(7) 1.0704(7) 0.031(3) Uani 1 1 d . . .
H48 H 0.8272 0.4667 1.1192 0.037 Uiso 1 1 calc R . .
C49 C 0.8834(8) 0.3684(7) 0.9215(6) 0.023(2) Uani 1 1 d . A .
C50 C 0.8517(8) 0.1515(7) 0.9233(7) 0.029(2) Uani 1 1 d . . .
H50 H 0.9159 0.1310 0.9326 0.035 Uiso 1 1 calc R . .
C51 C 0.7300(7) 0.2761(7) 0.8601(6) 0.022(2) Uani 1 1 d . . .
H51 H 0.7094 0.3433 0.8239 0.026 Uiso 1 1 calc R . .
C52 C 0.6641(8) 0.2074(8) 0.9013(7) 0.032(3) Uani 1 1 d . . .
C53 C 0.6927(10) 0.1074(9) 0.9539(8) 0.044(3) Uani 1 1 d . . .
H53 H 0.6475 0.0591 0.9818 0.052 Uiso 1 1 calc R . .
C54 C 0.7852(9) 0.0802(8) 0.9644(8) 0.036(3) Uani 1 1 d . B .
C55 C 0.8270(8) 0.2513(7) 0.8692(6) 0.024(2) Uani 1 1 d . A .
C56 C 0.8118(14) -0.0275(13) 1.0247(12) 0.081(5) Uani 1 1 d U . .
O1 O 1.0884(7) 0.9660(7) 0.5358(6) 0.055(2) Uani 1 1 d . . .
O2 O 1.3168(6) 1.1652(6) 0.3571(6) 0.046(2) Uani 1 1 d . . .
O3 O 1.6404(7) 0.7614(6) 0.4938(6) 0.053(2) Uani 1 1 d . . .
O4 O 1.4728(6) 0.9823(5) 0.6186(5) 0.0371(19) Uani 1 1 d . . .
F1 F 0.9185(5) 0.7855(4) 0.5645(4) 0.0500(18) Uani 1 1 d . . .
F2 F 0.8764(5) 0.7365(4) 0.7144(5) 0.0482(18) Uani 1 1 d . . .
F3 F 1.0264(5) 0.6958(4) 0.6389(4) 0.0428(16) Uani 1 1 d . . .
F4 F 1.2553(5) 0.4306(6) 0.7453(6) 0.073(2) Uani 1 1 d . . .
F5 F 1.3580(6) 0.3413(7) 0.6709(7) 0.089(3) Uani 1 1 d . . .
F6 F 1.3160(7) 0.2882(7) 0.8176(7) 0.093(3) Uiso 1 1 d . . .
F7 F 0.6041(6) 0.5150(6) 1.0315(7) 0.082(3) Uani 1 1 d . . .
F8 F 0.6552(7) 0.5494(7) 1.1165(6) 0.092(3) Uani 1 1 d . . .
F9 F 0.6905(7) 0.6312(6) 0.9708(6) 0.088(3) Uani 1 1 d U . .
F10 F 0.4997(6) 0.2686(7) 0.9666(6) 0.079(3) Uani 1 1 d . . .
F11 F 0.5500(6) 0.3130(7) 0.8186(6) 0.093(3) Uani 1 1 d . . .
F12 F 0.5167(6) 0.1651(7) 0.9041(8) 0.099(3) Uani 1 1 d . . .
F13 F 0.8664(7) 0.4263(6) 0.4920(6) 0.086(3) Uani 1 1 d . A .
F14 F 0.7300(9) 0.4967(9) 0.5383(7) 0.112(3) Uani 1 1 d U A .
F16 F 1.2561(5) 0.0495(5) 0.6618(5) 0.0477(17) Uani 1 1 d . . .
F17 F 1.1493(7) 0.1348(5) 0.5871(5) 0.073(3) Uani 1 1 d . . .
F18 F 1.1032(5) 0.0261(5) 0.7237(5) 0.057(2) Uani 1 1 d . . .
F19 F 1.0907(5) 0.3260(6) 1.0601(5) 0.058(2) Uani 1 1 d . . .
F20 F 0.9776(5) 0.2535(5) 1.1791(4) 0.0514(19) Uani 1 1 d . . .
F21 F 0.9907(6) 0.4064(5) 1.1489(5) 0.059(2) Uani 1 1 d . . .
F23 F 0.9003(13) -0.0673(12) 0.9795(11) 0.176(6) Uiso 1 1 d . B .
F24 F 0.8696(11) -0.0337(10) 1.0730(10) 0.150(5) Uiso 1 1 d . B .
Fe1 Fe 1.27413(11) 0.96951(11) 0.38343(10) 0.0288(4) Uani 1 1 d . . .
Fe2 Fe 1.44713(11) 0.78699(10) 0.62789(10) 0.0270(4) Uani 1 1 d . . .
In1 In 1.36554(6) 0.88327(6) 0.50199(5) 0.0317(3) Uani 1 1 d . . .
B1 B 0.9045(9) 0.3332(8) 0.8319(8) 0.024(3) Uani 1 1 d . . .
F15A F 0.7912(14) 0.5925(12) 0.4564(11) 0.054(4) Uiso 0.43 1 d P A 1
F15B F 0.8652(10) 0.5724(8) 0.4268(8) 0.047(3) Uiso 0.57 1 d P A 2
F22A F 0.7743(12) -0.0935(11) 1.0241(10) 0.069(4) Uiso 0.53 1 d P B 3
F22B F 0.7441(15) -0.0569(14) 1.1035(14) 0.085(5) Uiso 0.47 1 d P B 4

loop_
_atom_site_aniso_label
_atom_site_aniso_U_11
_atom_site_aniso_U_22
_atom_site_aniso_U_33
_atom_site_aniso_U_23
_atom_site_aniso_U_13
_atom_site_aniso_U_12
C1 0.034(8) 0.033(6) 0.050(8) -0.014(5) -0.020(6) -0.006(6)
C2 0.024(7) 0.036(7) 0.024(6) -0.002(5) -0.004(5) -0.007(5)
C3 0.018(6) 0.036(7) 0.028(6) -0.011(5) -0.009(5) 0.002(5)
C4 0.042(9) 0.037(7) 0.027(6) -0.002(5) -0.014(6) -0.013(6)
C5 0.026(8) 0.074(9) 0.051(8) -0.038(7) -0.003(6) -0.009(7)
C6 0.065(10) 0.038(7) 0.040(7) -0.021(6) -0.026(7) 0.019(7)
C7 0.037(8) 0.050(7) 0.033(7) -0.012(5) -0.020(6) -0.004(6)
C8 0.054(9) 0.036(7) 0.032(7) -0.015(5) -0.009(6) -0.017(6)
C9 0.071(11) 0.046(8) 0.029(7) -0.010(5) -0.009(6) -0.028(7)
C10 0.030(7) 0.013(5) 0.026(6) 0.004(4) -0.003(5) -0.007(5)
C11 0.032(7) 0.027(6) 0.024(6) -0.001(4) -0.005(5) -0.007(5)
C12 0.033(7) 0.016(5) 0.038(6) -0.005(4) -0.011(5) -0.006(5)
C13 0.027(7) 0.027(6) 0.023(6) -0.003(4) -0.002(5) -0.010(5)
C14 0.022(7) 0.036(6) 0.030(6) 0.000(5) -0.012(5) -0.010(5)
C15 0.029(8) 0.037(7) 0.061(8) -0.017(6) -0.008(6) -0.006(6)
C16 0.028(7) 0.052(7) 0.029(6) -0.002(5) 0.001(5) -0.017(6)
C17 0.031(8) 0.032(6) 0.049(7) -0.015(5) 0.003(6) -0.009(5)
C18 0.056(9) 0.052(8) 0.036(7) -0.013(6) -0.016(6) -0.009(7)
C19 0.055(9) 0.031(6) 0.042(7) -0.003(5) -0.015(6) 0.000(6)
C20 0.092(7) 0.081(6) 0.077(6) -0.035(5) -0.028(5) 0.005(4)
C21 0.114(15) 0.098(12) 0.080(11) -0.046(10) -0.006(10) -0.068(11)
C22 0.105(8) 0.114(8) 0.105(7) -0.046(5) -0.027(5) -0.013(5)
C23 0.130(16) 0.082(11) 0.039(8) -0.004(7) 0.002(9) -0.067(11)
C24 0.073(11) 0.091(11) 0.061(9) -0.043(8) -0.041(8) 0.012(9)
C25 0.042(9) 0.044(8) 0.028(7) 0.001(5) -0.011(6) -0.012(6)
C26 0.055(9) 0.030(6) 0.020(6) 0.001(5) -0.014(6) -0.010(6)
C27 0.044(8) 0.022(6) 0.040(7) -0.002(5) -0.016(6) -0.011(5)
C28 0.041(9) 0.053(8) 0.032(7) -0.008(6) -0.006(6) -0.012(7)
C29 0.022(7) 0.043(7) 0.024(6) -0.007(5) -0.003(5) 0.000(5)
C30 0.038(8) 0.037(7) 0.033(7) -0.016(5) -0.018(6) 0.011(6)
C31 0.039(8) 0.032(6) 0.029(6) -0.005(5) -0.009(6) -0.008(5)
C32 0.036(7) 0.017(5) 0.017(5) -0.004(4) -0.007(5) 0.000(5)
C33 0.031(7) 0.025(6) 0.021(6) -0.009(4) -0.007(5) 0.000(5)
C34 0.034(7) 0.020(5) 0.027(6) 0.006(4) -0.015(5) -0.005(5)
C35 0.026(7) 0.025(5) 0.028(6) -0.008(4) -0.012(5) -0.002(5)
C36 0.023(6) 0.025(5) 0.021(5) -0.002(4) -0.011(5) -0.002(5)
C37 0.022(6) 0.021(5) 0.030(6) -0.009(4) -0.008(5) 0.001(4)
C38 0.040(8) 0.016(5) 0.016(5) -0.002(4) -0.009(5) 0.001(5)
C39 0.019(6) 0.028(6) 0.012(5) 0.002(4) 0.000(4) -0.002(5)
C40 0.029(7) 0.023(5) 0.028(6) -0.003(4) -0.009(5) -0.011(5)
C41 0.028(7) 0.024(5) 0.026(6) -0.008(4) -0.011(5) -0.001(5)
C42 0.028(7) 0.021(5) 0.009(5) -0.006(4) -0.008(4) 0.006(4)
C43 0.021(7) 0.023(5) 0.030(6) -0.001(4) -0.014(5) 0.000(5)
C44 0.025(7) 0.031(6) 0.020(5) -0.008(4) -0.011(5) 0.004(5)
C45 0.014(6) 0.025(5) 0.027(6) -0.004(4) -0.003(5) -0.001(4)
C46 0.019(6) 0.027(6) 0.026(6) -0.008(4) -0.003(5) 0.003(5)
C47 0.025(7) 0.031(6) 0.025(6) 0.001(5) -0.002(5) -0.011(5)
C48 0.040(8) 0.027(6) 0.020(6) -0.002(4) -0.007(5) -0.009(5)
C49 0.026(7) 0.018(5) 0.013(5) 0.003(4) -0.003(4) -0.002(5)
C50 0.024(7) 0.030(6) 0.026(6) -0.003(4) -0.009(5) 0.001(5)
C51 0.023(6) 0.021(5) 0.017(5) -0.004(4) 0.000(4) -0.007(5)
C52 0.025(7) 0.042(7) 0.027(6) -0.010(5) -0.010(5) -0.004(5)
C53 0.048(9) 0.046(7) 0.034(7) -0.009(5) 0.002(6) -0.027(7)
C54 0.034(8) 0.030(6) 0.039(7) 0.000(5) -0.016(6) -0.007(5)
C55 0.034(7) 0.016(5) 0.021(5) -0.006(4) -0.009(5) -0.002(5)
C56 0.078(7) 0.084(6) 0.079(6) -0.023(4) -0.030(5) -0.010(5)
O1 0.034(6) 0.079(6) 0.055(6) -0.031(5) -0.003(5) -0.011(5)
O2 0.057(6) 0.028(4) 0.061(6) -0.013(4) -0.026(4) -0.009(4)
O3 0.037(6) 0.069(6) 0.037(5) -0.018(4) 0.013(4) -0.016(5)
O4 0.041(5) 0.024(4) 0.042(5) -0.001(3) -0.016(4) -0.009(4)
F1 0.078(6) 0.027(3) 0.047(4) 0.006(3) -0.035(4) -0.016(3)
F2 0.061(5) 0.036(4) 0.054(4) -0.021(3) -0.018(4) -0.006(3)
F3 0.038(4) 0.043(4) 0.053(4) -0.012(3) -0.018(3) -0.016(3)
F4 0.040(5) 0.055(5) 0.134(7) -0.048(5) -0.015(5) -0.010(4)
F5 0.043(5) 0.122(7) 0.114(7) -0.072(6) 0.023(5) -0.044(5)
F7 0.036(5) 0.086(6) 0.143(8) -0.072(6) -0.027(5) 0.013(4)
F8 0.076(7) 0.127(8) 0.084(6) -0.077(6) -0.039(5) 0.061(6)
F9 0.069(4) 0.056(4) 0.091(4) -0.009(3) 0.000(3) 0.008(3)
F10 0.035(5) 0.132(8) 0.082(6) -0.072(6) -0.015(4) 0.023(5)
F11 0.037(5) 0.144(8) 0.058(5) 0.016(5) -0.021(4) -0.023(5)
F12 0.057(6) 0.097(7) 0.186(10) -0.075(7) -0.057(6) -0.009(5)
F13 0.125(8) 0.080(6) 0.087(6) -0.061(5) -0.064(6) 0.029(5)
F14 0.111(5) 0.154(6) 0.103(5) -0.065(4) -0.043(4) -0.015(4)
F16 0.037(5) 0.038(4) 0.060(4) -0.023(3) -0.005(3) 0.005(3)
F17 0.125(8) 0.049(4) 0.062(5) -0.033(4) -0.054(5) 0.020(5)
F18 0.043(5) 0.043(4) 0.083(5) -0.033(4) 0.003(4) -0.014(4)
F19 0.023(4) 0.103(6) 0.045(4) -0.021(4) -0.011(3) -0.010(4)
F20 0.048(5) 0.044(4) 0.051(4) 0.011(3) -0.032(4) -0.009(3)
F21 0.083(6) 0.053(4) 0.060(5) -0.019(4) -0.047(4) -0.003(4)
Fe1 0.0274(10) 0.0316(9) 0.0292(9) -0.0102(7) -0.0102(7) -0.0046(7)
Fe2 0.0264(10) 0.0251(8) 0.0250(8) -0.0038(6) -0.0061(7) -0.0066(7)
In1 0.0325(5) 0.0318(4) 0.0303(5) -0.0038(3) -0.0133(4) -0.0091(4)
B1 0.032(8) 0.012(5) 0.024(6) 0.002(4) -0.016(5) 0.000(5)

loop_
_atom_type_symbol
_atom_type_description
_atom_type_scat_dispersion_real
_atom_type_scat_dispersion_imag
_atom_type_scat_source
C C 0.0033 0.0016 'International Tables Vol C Tables 4.2.6.8 and 6.1.1.4'
H H 0.0000 0.0000 'International Tables Vol C Tables 4.2.6.8 and 6.1.1.4'
O O 0.0106 0.0060 'International Tables Vol C Tables 4.2.6.8 and 6.1.1.4'
F F 0.0171 0.0103 'International Tables Vol C Tables 4.2.6.8 and 6.1.1.4'
Fe Fe 0.3463 0.8444 'International Tables Vol C Tables 4.2.6.8 and 6.1.1.4'
In In -0.7276 1.3100 'International Tables Vol C Tables 4.2.6.8 and 6.1.1.4'
B B 0.0013 0.0007 'International Tables Vol C Tables 4.2.6.8 and 6.1.1.4'

loop_
_geom_angle_atom_site_label_1
_geom_angle_atom_site_label_2
_geom_angle_atom_site_label_3
_geom_angle
O1 C1 Fe1 177.5(10)
O4 C2 Fe2 178.3(10)
O2 C3 Fe1 176.1(9)
O3 C4 Fe2 176.2(10)
C6 C5 C9 108.5(11)
C6 C5 C22 128.0(14)
C9 C5 C22 123.0(13)
C6 C5 Fe1 71.3(7)
C9 C5 Fe1 71.7(7)
C22 C5 Fe1 129.2(10)
C5 C6 C8 107.0(10)
C5 C6 C20 126.4(14)
C8 C6 C20 126.3(13)
C5 C6 Fe1 69.6(7)
C8 C6 Fe1 69.5(6)
C20 C6 Fe1 131.4(9)
C9 C7 C8 107.4(11)
C9 C7 C24 127.2(12)
C8 C7 C24 125.2(12)
C9 C7 Fe1 71.3(6)
C8 C7 Fe1 69.3(6)
C24 C7 Fe1 128.0(8)
C6 C8 C7 109.5(10)
C6 C8 C21 126.8(12)
C7 C8 C21 123.6(13)
C6 C8 Fe1 71.3(7)
C7 C8 Fe1 71.4(6)
C21 C8 Fe1 127.1(8)
C7 C9 C5 107.6(10)
C7 C9 C23 126.1(13)
C5 C9 C23 126.2(13)
C7 C9 Fe1 70.1(6)
C5 C9 Fe1 68.6(7)
C23 C9 Fe1 128.6(9)
C14 C10 C11 108.4(9)
C14 C10 C18 124.9(10)
C11 C10 C18 126.7(10)
C14 C10 Fe2 69.5(6)
C11 C10 Fe2 70.1(6)
C18 C10 Fe2 128.2(7)
C10 C11 C13 107.9(9)
C10 C11 C17 124.7(10)
C13 C11 C17 127.0(10)
C10 C11 Fe2 70.8(6)
C13 C11 Fe2 70.3(6)
C17 C11 Fe2 130.0(7)
C14 C12 C13 106.8(9)
C14 C12 C15 125.9(10)
C13 C12 C15 126.8(9)
C14 C12 Fe2 70.3(5)
C13 C12 Fe2 70.8(5)
C15 C12 Fe2 130.0(8)
C11 C13 C12 108.2(9)
C11 C13 C16 126.8(10)
C12 C13 C16 124.7(9)
C11 C13 Fe2 70.3(6)
C12 C13 Fe2 69.2(5)
C16 C13 Fe2 131.3(7)
C10 C14 C12 108.6(9)
C10 C14 C19 126.2(10)
C12 C14 C19 124.9(10)
C10 C14 Fe2 71.4(6)
C12 C14 Fe2 69.8(5)
C19 C14 Fe2 129.2(7)
F4 C25 F6 104.5(10)
F4 C25 F5 105.5(9)
F6 C25 F5 104.9(11)
F4 C25 C40 114.6(10)
F6 C25 C40 113.0(9)
F5 C25 C40 113.5(10)
F1 C26 F2 106.2(9)
F1 C26 F3 107.4(9)
F2 C26 F3 105.8(8)
F1 C26 C35 113.6(9)
F2 C26 C35 111.6(9)
F3 C26 C35 111.7(9)
F13 C27 F15A 124.6(12)
F13 C27 F14 99.2(9)
F15A C27 F14 78.3(11)
F13 C27 F15B 95.4(10)
F15A C27 F15B 45.4(8)
F14 C27 F15B 118.2(11)
F13 C27 C33 116.0(10)
F15A C27 C33 115.9(11)
F14 C27 C33 112.0(10)
F15B C27 C33 114.2(10)
F11 C28 F10 106.1(11)
F11 C28 F12 105.6(11)
F10 C28 F12 102.4(10)
F11 C28 C52 114.1(10)
F10 C28 C52 113.3(10)
F12 C28 C52 114.3(10)
F9 C29 F8 107.2(10)
F9 C29 F7 104.6(10)
F8 C29 F7 103.2(9)
F9 C29 C46 112.3(9)
F8 C29 C46 114.7(9)
F7 C29 C46 114.0(10)
F18 C30 F16 106.5(8)
F18 C30 F17 104.7(9)
F16 C30 F17 104.9(9)
F18 C30 C38 113.8(9)
F16 C30 C38 113.7(9)
F17 C30 C38 112.3(8)
F21 C31 F19 107.0(9)
F21 C31 F20 106.5(8)
F19 C31 F20 105.5(9)
F21 C31 C47 114.1(9)
F19 C31 C47 111.9(9)
F20 C31 C47 111.3(9)
C33 C32 C37 123.3(9)
C32 C33 C34 119.0(9)
C32 C33 C27 120.8(9)
C34 C33 C27 120.1(8)
C35 C34 C33 118.9(8)
C36 C35 C34 120.6(9)
C36 C35 C26 118.2(9)
C34 C35 C26 121.1(8)
C35 C36 C37 122.7(9)
C32 C37 C36 115.4(8)
C32 C37 B1 123.7(8)
C36 C37 B1 120.5(8)
C39 C38 C43 121.6(9)
C39 C38 C30 120.3(10)
C43 C38 C30 118.1(10)
C40 C39 C38 117.2(9)
C39 C40 C41 121.5(9)
C39 C40 C25 118.7(10)
C41 C40 C25 119.8(10)
C40 C41 C42 121.8(9)
C43 C42 C41 115.6(9)
C43 C42 B1 123.0(9)
C41 C42 B1 121.0(8)
C42 C43 C38 122.3(9)
C49 C44 C46 122.2(9)
C47 C45 C49 122.9(10)
C44 C46 C48 120.8(9)
C44 C46 C29 119.4(9)
C48 C46 C29 119.8(9)
C45 C47 C48 119.9(9)
C45 C47 C31 121.9(10)
C48 C47 C31 118.2(10)
C46 C48 C47 117.5(10)
C44 C49 C45 116.5(9)
C44 C49 B1 118.6(8)
C45 C49 B1 124.9(9)
C55 C50 C54 122.4(10)
C52 C51 C55 122.7(9)
C51 C52 C53 120.0(10)
C51 C52 C28 120.8(10)
C53 C52 C28 119.1(10)
C54 C53 C52 119.3(10)
C53 C54 C50 120.3(10)
C53 C54 C56 117.6(11)
C50 C54 C56 122.0(12)
C50 C55 C51 115.3(9)
C50 C55 B1 119.6(9)
C51 C55 B1 124.7(8)
F22A C56 F22B 71.7(15)
F22A C56 F24 130.4(17)
F22B C56 F24 87.5(15)
F22A C56 F23 88.0(15)
F22B C56 F23 137.3(18)
F24 C56 F23 77.6(13)
F22A C56 C54 117.4(15)
F22B C56 C54 112.6(16)
F24 C56 C54 112.1(15)
F23 C56 C54 110.1(15)
C27 F14 F15A 50.1(9)
C56 F23 F24 50.1(10)
C56 F24 F23 52.2(10)
C1 Fe1 C3 95.8(5)
C1 Fe1 C8 93.0(5)
C3 Fe1 C8 151.9(4)
C1 Fe1 C5 158.0(5)
C3 Fe1 C5 105.5(5)
C8 Fe1 C5 65.6(5)
C1 Fe1 C6 120.2(5)
C3 Fe1 C6 143.9(5)
C8 Fe1 C6 39.2(5)
C5 Fe1 C6 39.2(5)
C1 Fe1 C7 101.0(5)
C3 Fe1 C7 112.6(4)
C8 Fe1 C7 39.4(4)
C5 Fe1 C7 66.1(5)
C6 Fe1 C7 66.1(5)
C1 Fe1 C9 136.8(5)
C3 Fe1 C9 90.6(4)
C8 Fe1 C9 65.2(4)
C5 Fe1 C9 39.7(5)
C6 Fe1 C9 65.9(5)
C7 Fe1 C9 38.7(4)
C1 Fe1 In1 88.1(4)
C3 Fe1 In1 89.6(3)
C8 Fe1 In1 117.4(3)
C5 Fe1 In1 97.2(4)
C6 Fe1 In1 88.8(3)
C7 Fe1 In1 154.7(3)
C9 Fe1 In1 134.7(4)
C2 Fe2 C4 94.8(5)
C2 Fe2 C12 162.7(4)
C4 Fe2 C12 94.2(5)
C2 Fe2 C14 124.9(4)
C4 Fe2 C14 91.9(5)
C12 Fe2 C14 40.0(4)
C2 Fe2 C13 135.3(5)
C4 Fe2 C13 129.6(5)
C12 Fe2 C13 40.0(4)
C14 Fe2 C13 66.3(4)
C2 Fe2 C11 100.8(4)
C4 Fe2 C11 157.7(4)
C12 Fe2 C11 66.9(4)
C14 Fe2 C11 66.1(4)
C13 Fe2 C11 39.4(4)
C2 Fe2 C10 96.2(4)
C4 Fe2 C10 123.6(5)
C12 Fe2 C10 66.5(4)
C14 Fe2 C10 39.1(4)
C13 Fe2 C10 65.8(4)
C11 Fe2 C10 39.1(4)
C2 Fe2 In1 86.0(3)
C4 Fe2 In1 91.1(3)
C12 Fe2 In1 108.6(3)
C14 Fe2 In1 148.6(3)
C13 Fe2 In1 88.0(3)
C11 Fe2 In1 105.7(3)
C10 Fe2 In1 144.7(3)
Fe1 In1 Fe2 175.32(6)
C42 B1 C55 111.8(8)
C42 B1 C49 114.6(8)
C55 B1 C49 104.8(8)
C42 B1 C37 103.7(8)
C55 B1 C37 113.5(8)
C49 B1 C37 108.7(8)
C27 F15A F14 51.6(8)

loop_
_geom_bond_atom_site_label_1
_geom_bond_atom_site_label_2
_geom_bond_distance
C1 O1 1.174(13)
C1 Fe1 1.757(13)
C2 O4 1.164(12)
C2 Fe2 1.752(12)
C3 O2 1.160(11)
C3 Fe1 1.759(11)
C4 O3 1.138(13)
C4 Fe2 1.779(13)
C5 C6 1.404(17)
C5 C9 1.431(17)
C5 C22 1.53(2)
C5 Fe1 2.084(12)
C6 C8 1.405(17)
C6 C20 1.533(18)
C6 Fe1 2.106(11)
C7 C9 1.402(16)
C7 C8 1.412(15)
C7 C24 1.495(17)
C7 Fe1 2.110(10)
C8 C21 1.522(17)
C8 Fe1 2.082(10)
C9 C23 1.492(16)
C9 Fe1 2.125(11)
C10 C14 1.417(15)
C10 C11 1.423(14)
C10 C18 1.493(15)
C10 Fe2 2.128(9)
C11 C13 1.428(14)
C11 C17 1.485(15)
C11 Fe2 2.119(10)
C12 C14 1.436(14)
C12 C13 1.441(14)
C12 C15 1.490(15)
C12 Fe2 2.097(9)
C13 C16 1.515(15)
C13 Fe2 2.118(10)
C14 C19 1.517(15)
C14 Fe2 2.104(10)
C25 F4 1.307(13)
C25 F6 1.311(13)
C25 F5 1.321(13)
C25 C40 1.495(15)
C26 F1 1.325(11)
C26 F2 1.345(12)
C26 F3 1.347(13)
C26 C35 1.504(14)
C27 F13 1.303(12)
C27 F15A 1.312(18)
C27 F14 1.340(14)
C27 F15B 1.345(15)
C27 C33 1.449(14)
C28 F11 1.319(13)
C28 F10 1.322(13)
C28 F12 1.332(14)
C28 C52 1.476(16)
C29 F9 1.308(12)
C29 F8 1.309(12)
C29 F7 1.313(13)
C29 C46 1.494(14)
C30 F18 1.332(13)
C30 F16 1.338(12)
C30 F17 1.351(12)
C30 C38 1.489(14)
C31 F21 1.325(12)
C31 F19 1.334(13)
C31 F20 1.336(11)
C31 C47 1.485(15)
C32 C33 1.387(12)
C32 C37 1.389(13)
C33 C34 1.397(13)
C34 C35 1.378(13)
C35 C36 1.373(12)
C36 C37 1.398(13)
C37 B1 1.665(13)
C38 C39 1.383(14)
C38 C43 1.392(14)
C39 C40 1.382(13)
C40 C41 1.393(14)
C41 C42 1.408(13)
C42 C43 1.389(13)
C42 B1 1.628(16)
C44 C49 1.380(13)
C44 C46 1.391(13)
C45 C47 1.385(14)
C45 C49 1.388(14)
C46 C48 1.396(14)
C47 C48 1.407(15)
C49 B1 1.642(15)
C50 C55 1.393(13)
C50 C54 1.401(14)
C51 C52 1.368(13)
C51 C55 1.407(14)
C52 C53 1.400(15)
C53 C54 1.352(16)
C54 C56 1.511(18)
C55 B1 1.641(15)
C56 F22A 1.23(2)
C56 F22B 1.29(2)
C56 F24 1.307(19)
C56 F23 1.35(2)
F14 F15A 1.675(19)
F23 F24 1.663(19)
Fe1 In1 2.4596(17)
Fe2 In1 2.4687(17)

loop_
_geom_torsion_atom_site_label_1
_geom_torsion_atom_site_label_2
_geom_torsion_atom_site_label_3
_geom_torsion_atom_site_label_4
_geom_torsion
C9 C5 C6 C8 -2.8(13)
C22 C5 C6 C8 -174.7(13)
Fe1 C5 C6 C8 59.7(8)
C9 C5 C6 C20 170.6(12)
C22 C5 C6 C20 -1(2)
Fe1 C5 C6 C20 -127.0(12)
C9 C5 C6 Fe1 -62.4(8)
C22 C5 C6 Fe1 125.6(14)
C5 C6 C8 C7 1.8(12)
C20 C6 C8 C7 -171.6(11)
Fe1 C6 C8 C7 61.5(7)
C5 C6 C8 C21 177.4(11)
C20 C6 C8 C21 4.1(19)
Fe1 C6 C8 C21 -122.8(12)
C5 C6 C8 Fe1 -59.7(8)
C20 C6 C8 Fe1 126.9(12)
C9 C7 C8 C6 -0.1(12)
C24 C7 C8 C6 175.9(11)
Fe1 C7 C8 C6 -61.5(8)
C9 C7 C8 C21 -175.9(11)
C24 C7 C8 C21 0.1(18)
Fe1 C7 C8 C21 122.7(11)
C9 C7 C8 Fe1 61.4(8)
C24 C7 C8 Fe1 -122.6(11)
C8 C7 C9 C5 -1.6(13)
C24 C7 C9 C5 -177.5(11)
Fe1 C7 C9 C5 58.5(8)
C8 C7 C9 C23 176.1(11)
C24 C7 C9 C23 0(2)
Fe1 C7 C9 C23 -123.8(12)
C8 C7 C9 Fe1 -60.1(7)
C24 C7 C9 Fe1 124.0(12)
C6 C5 C9 C7 2.7(13)
C22 C5 C9 C7 175.2(12)
Fe1 C5 C9 C7 -59.4(8)
C6 C5 C9 C23 -174.9(11)
C22 C5 C9 C23 -2(2)
Fe1 C5 C9 C23 122.9(12)
C6 C5 C9 Fe1 62.2(8)
C22 C5 C9 Fe1 -125.4(13)
C14 C10 C11 C13 1.6(11)
C18 C10 C11 C13 -175.9(9)
Fe2 C10 C11 C13 60.7(6)
C14 C10 C11 C17 174.9(9)
C18 C10 C11 C17 -2.5(15)
Fe2 C10 C11 C17 -125.9(10)
C14 C10 C11 Fe2 -59.2(7)
C18 C10 C11 Fe2 123.4(10)
C10 C11 C13 C12 -2.0(10)
C17 C11 C13 C12 -175.2(9)
Fe2 C11 C13 C12 59.1(6)
C10 C11 C13 C16 171.5(9)
C17 C11 C13 C16 -1.7(16)
Fe2 C11 C13 C16 -127.5(10)
C10 C11 C13 Fe2 -61.1(7)
C17 C11 C13 Fe2 125.8(10)
C14 C12 C13 C11 1.7(10)
C15 C12 C13 C11 174.1(10)
Fe2 C12 C13 C11 -59.8(6)
C14 C12 C13 C16 -172.0(9)
C15 C12 C13 C16 0.4(16)
Fe2 C12 C13 C16 126.6(9)
C14 C12 C13 Fe2 61.4(6)
C15 C12 C13 Fe2 -126.2(10)
C11 C10 C14 C12 -0.5(11)
C18 C10 C14 C12 177.0(9)
Fe2 C10 C14 C12 -60.1(7)
C11 C10 C14 C19 -175.0(9)
C18 C10 C14 C19 2.5(16)
Fe2 C10 C14 C19 125.5(10)
C11 C10 C14 Fe2 59.5(6)
C18 C10 C14 Fe2 -123.0(10)
C13 C12 C14 C10 -0.7(11)
C15 C12 C14 C10 -173.2(9)
Fe2 C12 C14 C10 61.1(7)
C13 C12 C14 C19 173.9(9)
C15 C12 C14 C19 1.4(16)
Fe2 C12 C14 C19 -124.4(10)
C13 C12 C14 Fe2 -61.8(6)
C15 C12 C14 Fe2 125.7(10)
C37 C32 C33 C34 1.2(16)
C37 C32 C33 C27 179.3(10)
F13 C27 C33 C32 -41.1(16)
F15A C27 C33 C32 159.0(13)
F14 C27 C33 C32 71.7(14)
F15B C27 C33 C32 -150.6(11)
F13 C27 C33 C34 136.9(11)
F15A C27 C33 C34 -22.9(18)
F14 C27 C33 C34 -110.2(12)
F15B C27 C33 C34 27.5(16)
C32 C33 C34 C35 -0.2(16)
C27 C33 C34 C35 -178.4(10)
C33 C34 C35 C36 -1.0(16)
C33 C34 C35 C26 177.7(10)
F1 C26 C35 C36 -176.0(10)
F2 C26 C35 C36 -55.9(14)
F3 C26 C35 C36 62.3(12)
F1 C26 C35 C34 5.3(16)
F2 C26 C35 C34 125.4(10)
F3 C26 C35 C34 -116.4(11)
C34 C35 C36 C37 1.2(16)
C26 C35 C36 C37 -177.5(10)
C33 C32 C37 C36 -1.0(16)
C33 C32 C37 B1 -173.7(10)
C35 C36 C37 C32 -0.3(15)
C35 C36 C37 B1 172.8(9)
F18 C30 C38 C39 140.6(9)
F16 C30 C38 C39 18.4(13)
F17 C30 C38 C39 -100.6(12)
F18 C30 C38 C43 -40.5(13)
F16 C30 C38 C43 -162.7(8)
F17 C30 C38 C43 78.3(12)
C43 C38 C39 C40 -0.4(13)
C30 C38 C39 C40 178.4(8)
C38 C39 C40 C41 0.9(13)
C38 C39 C40 C25 -178.6(8)
F4 C25 C40 C39 153.9(10)
F6 C25 C40 C39 -86.6(13)
F5 C25 C40 C39 32.6(14)
F4 C25 C40 C41 -25.6(14)
F6 C25 C40 C41 93.9(13)
F5 C25 C40 C41 -146.9(10)
C39 C40 C41 C42 0.6(14)
C25 C40 C41 C42 -179.9(9)
C40 C41 C42 C43 -2.5(13)
C40 C41 C42 B1 -175.3(8)
C41 C42 C43 C38 3.0(13)
B1 C42 C43 C38 175.7(8)
C39 C38 C43 C42 -1.7(14)
C30 C38 C43 C42 179.5(9)
C49 C44 C46 C48 0.0(15)
C49 C44 C46 C29 178.0(9)
F9 C29 C46 C44 -74.5(13)
F8 C29 C46 C44 162.8(10)
F7 C29 C46 C44 44.2(13)
F9 C29 C46 C48 103.5(11)
F8 C29 C46 C48 -19.2(15)
F7 C29 C46 C48 -137.8(10)
C49 C45 C47 C48 2.6(14)
C49 C45 C47 C31 -178.9(9)
F21 C31 C47 C45 156.2(9)
F19 C31 C47 C45 34.6(13)
F20 C31 C47 C45 -83.2(12)
F21 C31 C47 C48 -25.3(13)
F19 C31 C47 C48 -146.9(9)
F20 C31 C47 C48 95.3(11)
C44 C46 C48 C47 -1.5(14)
C29 C46 C48 C47 -179.5(9)
C45 C47 C48 C46 0.3(14)
C31 C47 C48 C46 -178.3(9)
C46 C44 C49 C45 2.7(14)
C46 C44 C49 B1 -177.7(9)
C47 C45 C49 C44 -4.0(14)
C47 C45 C49 B1 176.4(9)
C55 C51 C52 C53 -1.0(15)
C55 C51 C52 C28 174.7(9)
F11 C28 C52 C51 32.8(15)
F10 C28 C52 C51 -88.7(13)
F12 C28 C52 C51 154.5(11)
F11 C28 C52 C53 -151.4(11)
F10 C28 C52 C53 87.0(13)
F12 C28 C52 C53 -29.8(15)
C51 C52 C53 C54 0.9(16)
C28 C52 C53 C54 -174.8(11)
C52 C53 C54 C50 0.1(17)
C52 C53 C54 C56 177.8(12)
C55 C50 C54 C53 -1.1(17)
C55 C50 C54 C56 -178.8(12)
C54 C50 C55 C51 1.1(14)
C54 C50 C55 B1 174.0(10)
C52 C51 C55 C50 0.0(14)
C52 C51 C55 B1 -172.6(9)
C53 C54 C56 F22A 33(2)
C50 C54 C56 F22A -149.0(16)
C53 C54 C56 F22B -47(2)
C50 C54 C56 F22B 130.7(16)
C53 C54 C56 F24 -143.8(14)
C50 C54 C56 F24 34(2)
C53 C54 C56 F23 131.7(15)
C50 C54 C56 F23 -50.6(19)
F13 C27 F14 F15A -123.6(12)
F15B C27 F14 F15A -22.4(10)
C33 C27 F14 F15A 113.5(12)
F22A C56 F23 F24 -132.2(16)
F22B C56 F23 F24 -72(3)
C54 C56 F23 F24 109.3(16)
F22A C56 F24 F23 76(2)
F22B C56 F24 F23 139.7(17)
C54 C56 F24 F23 -106.9(17)
O1 C1 Fe1 C3 114(24)
O1 C1 Fe1 C8 -39(24)
O1 C1 Fe1 C5 -52(24)
O1 C1 Fe1 C6 -69(24)
O1 C1 Fe1 C7 0(24)
O1 C1 Fe1 C9 17(24)
O1 C1 Fe1 In1 -157(24)
O2 C3 Fe1 C1 -118(14)
O2 C3 Fe1 C8 -11(15)
O2 C3 Fe1 C5 56(14)
O2 C3 Fe1 C6 66(14)
O2 C3 Fe1 C7 -14(14)
O2 C3 Fe1 C9 19(14)
O2 C3 Fe1 In1 154(14)
C6 C8 Fe1 C1 -137.2(7)
C7 C8 Fe1 C1 103.8(8)
C21 C8 Fe1 C1 -14.7(13)
C6 C8 Fe1 C3 114.6(11)
C7 C8 Fe1 C3 -4.4(14)
C21 C8 Fe1 C3 -122.9(13)
C6 C8 Fe1 C5 37.7(7)
C7 C8 Fe1 C5 -81.4(8)
C21 C8 Fe1 C5 160.2(14)
C7 C8 Fe1 C6 -119.0(10)
C21 C8 Fe1 C6 122.5(15)
C6 C8 Fe1 C7 119.0(10)
C21 C8 Fe1 C7 -118.5(16)
C6 C8 Fe1 C9 81.5(8)
C7 C8 Fe1 C9 -37.5(7)
C21 C8 Fe1 C9 -156.0(14)
C6 C8 Fe1 In1 -47.8(7)
C7 C8 Fe1 In1 -166.8(6)
C21 C8 Fe1 In1 74.7(13)
C6 C5 Fe1 C1 -23.9(18)
C9 C5 Fe1 C1 93.8(15)
C22 C5 Fe1 C1 -148.1(14)
C6 C5 Fe1 C3 170.7(7)
C9 C5 Fe1 C3 -71.6(7)
C22 C5 Fe1 C3 46.5(15)
C6 C5 Fe1 C8 -37.7(7)
C9 C5 Fe1 C8 80.0(7)
C22 C5 Fe1 C8 -161.9(16)
C9 C5 Fe1 C6 117.7(10)
C22 C5 Fe1 C6 -124.2(18)
C6 C5 Fe1 C7 -81.0(8)
C9 C5 Fe1 C7 36.6(7)
C22 C5 Fe1 C7 154.8(15)
C6 C5 Fe1 C9 -117.7(10)
C22 C5 Fe1 C9 118.1(17)
C6 C5 Fe1 In1 79.2(7)
C9 C5 Fe1 In1 -163.2(6)
C22 C5 Fe1 In1 -45.1(14)
C5 C6 Fe1 C1 169.9(7)
C8 C6 Fe1 C1 51.7(8)
C20 C6 Fe1 C1 -69.1(16)
C5 C6 Fe1 C3 -15.3(12)
C8 C6 Fe1 C3 -133.4(8)
C20 C6 Fe1 C3 105.8(15)
C5 C6 Fe1 C8 118.2(10)
C20 C6 Fe1 C8 -120.8(17)
C8 C6 Fe1 C5 -118.2(10)
C20 C6 Fe1 C5 121.0(18)
C5 C6 Fe1 C7 80.8(8)
C8 C6 Fe1 C7 -37.3(6)
C20 C6 Fe1 C7 -158.1(16)
C5 C6 Fe1 C9 38.3(7)
C8 C6 Fe1 C9 -79.8(7)
C20 C6 Fe1 C9 159.4(16)
C5 C6 Fe1 In1 -103.0(7)
C8 C6 Fe1 In1 138.9(6)
C20 C6 Fe1 In1 18.1(14)
C9 C7 Fe1 C1 161.1(7)
C8 C7 Fe1 C1 -81.2(8)
C24 C7 Fe1 C1 38.0(12)
C9 C7 Fe1 C3 59.9(8)
C8 C7 Fe1 C3 177.7(7)
C24 C7 Fe1 C3 -63.2(13)
C9 C7 Fe1 C8 -117.8(10)
C24 C7 Fe1 C8 119.1(15)
C9 C7 Fe1 C5 -37.6(7)
C8 C7 Fe1 C5 80.2(8)
C24 C7 Fe1 C5 -160.7(13)
C9 C7 Fe1 C6 -80.6(8)
C8 C7 Fe1 C6 37.2(7)
C24 C7 Fe1 C6 156.3(13)
C8 C7 Fe1 C9 117.8(10)
C24 C7 Fe1 C9 -123.1(15)
C9 C7 Fe1 In1 -89.5(10)
C8 C7 Fe1 In1 28.3(12)
C24 C7 Fe1 In1 147.4(9)
C7 C9 Fe1 C1 -27.7(10)
C5 C9 Fe1 C1 -146.9(8)
C23 C9 Fe1 C1 93.1(15)
C7 C9 Fe1 C3 -127.0(8)
C5 C9 Fe1 C3 113.9(7)
C23 C9 Fe1 C3 -6.1(14)
C7 C9 Fe1 C8 38.2(7)
C5 C9 Fe1 C8 -81.0(7)
C23 C9 Fe1 C8 159.0(16)
C7 C9 Fe1 C5 119.2(10)
C23 C9 Fe1 C5 -120.0(17)
C7 C9 Fe1 C6 81.4(8)
C5 C9 Fe1 C6 -37.8(7)
C23 C9 Fe1 C6 -157.8(16)
C5 C9 Fe1 C7 -119.2(10)
C23 C9 Fe1 C7 120.8(17)
C7 C9 Fe1 In1 143.0(6)
C5 C9 Fe1 In1 23.8(8)
C23 C9 Fe1 In1 -96.1(14)
O4 C2 Fe2 C4 -33(29)
O4 C2 Fe2 C12 88(29)
O4 C2 Fe2 C14 63(29)
O4 C2 Fe2 C13 153(28)
O4 C2 Fe2 C11 131(29)
O4 C2 Fe2 C10 92(29)
O4 C2 Fe2 In1 -124(29)
O3 C4 Fe2 C2 86(15)
O3 C4 Fe2 C12 -79(15)
O3 C4 Fe2 C14 -39(15)
O3 C4 Fe2 C13 -100(15)
O3 C4 Fe2 C11 -48(16)
O3 C4 Fe2 C10 -15(15)
O3 C4 Fe2 In1 172(15)
C14 C12 Fe2 C2 -33.0(18)
C13 C12 Fe2 C2 83.7(16)
C15 C12 Fe2 C2 -153.9(14)
C14 C12 Fe2 C4 88.0(7)
C13 C12 Fe2 C4 -155.3(6)
C15 C12 Fe2 C4 -32.9(11)
C13 C12 Fe2 C14 116.7(9)
C15 C12 Fe2 C14 -120.9(13)
C14 C12 Fe2 C13 -116.7(9)
C15 C12 Fe2 C13 122.4(12)
C14 C12 Fe2 C11 -79.8(7)
C13 C12 Fe2 C11 37.0(6)
C15 C12 Fe2 C11 159.4(11)
C14 C12 Fe2 C10 -37.0(6)
C13 C12 Fe2 C10 79.7(6)
C15 C12 Fe2 C10 -157.9(11)
C14 C12 Fe2 In1 -179.4(5)
C13 C12 Fe2 In1 -62.7(6)
C15 C12 Fe2 In1 59.7(10)
C10 C14 Fe2 C2 49.7(8)
C12 C14 Fe2 C2 168.6(7)
C19 C14 Fe2 C2 -72.3(11)
C10 C14 Fe2 C4 146.8(7)
C12 C14 Fe2 C4 -94.2(7)
C19 C14 Fe2 C4 24.8(10)
C10 C14 Fe2 C12 -118.9(9)
C19 C14 Fe2 C12 119.0(13)
C10 C14 Fe2 C13 -80.1(6)
C12 C14 Fe2 C13 38.8(6)
C19 C14 Fe2 C13 157.8(11)
C10 C14 Fe2 C11 -36.9(6)
C12 C14 Fe2 C11 82.0(7)
C19 C14 Fe2 C11 -158.9(11)
C12 C14 Fe2 C10 118.9(9)
C19 C14 Fe2 C10 -122.0(12)
C10 C14 Fe2 In1 -117.9(7)
C12 C14 Fe2 In1 1.0(10)
C19 C14 Fe2 In1 120.1(9)
C11 C13 Fe2 C2 -35.8(9)
C12 C13 Fe2 C2 -155.1(7)
C16 C13 Fe2 C2 86.4(11)
C11 C13 Fe2 C4 152.1(7)
C12 C13 Fe2 C4 32.8(8)
C16 C13 Fe2 C4 -85.7(11)
C11 C13 Fe2 C12 119.4(8)
C16 C13 Fe2 C12 -118.5(12)
C11 C13 Fe2 C14 80.6(6)
C12 C13 Fe2 C14 -38.8(6)
C16 C13 Fe2 C14 -157.3(11)
C12 C13 Fe2 C11 -119.4(8)
C16 C13 Fe2 C11 122.1(13)
C11 C13 Fe2 C10 37.6(6)
C12 C13 Fe2 C10 -81.7(6)
C16 C13 Fe2 C10 159.8(11)
C11 C13 Fe2 In1 -118.1(6)
C12 C13 Fe2 In1 122.6(5)
C16 C13 Fe2 In1 4.1(10)
C10 C11 Fe2 C2 -86.6(6)
C13 C11 Fe2 C2 155.2(6)
C17 C11 Fe2 C2 33.0(11)
C10 C11 Fe2 C4 46.8(14)
C13 C11 Fe2 C4 -71.3(14)
C17 C11 Fe2 C4 166.4(11)
C10 C11 Fe2 C12 80.6(6)
C13 C11 Fe2 C12 -37.5(6)
C17 C11 Fe2 C12 -159.8(12)
C10 C11 Fe2 C14 36.9(6)
C13 C11 Fe2 C14 -81.2(6)
C17 C11 Fe2 C14 156.5(12)
C10 C11 Fe2 C13 118.1(8)
C17 C11 Fe2 C13 -122.3(13)
C13 C11 Fe2 C10 -118.1(8)
C17 C11 Fe2 C10 119.6(13)
C10 C11 Fe2 In1 -175.5(5)
C13 C11 Fe2 In1 66.4(6)
C17 C11 Fe2 In1 -55.9(11)
C14 C10 Fe2 C2 -141.0(7)
C11 C10 Fe2 C2 99.4(6)
C18 C10 Fe2 C2 -22.1(11)
C14 C10 Fe2 C4 -41.0(8)
C11 C10 Fe2 C4 -160.6(6)
C18 C10 Fe2 C4 77.9(11)
C14 C10 Fe2 C12 37.8(6)
C11 C10 Fe2 C12 -81.8(6)
C18 C10 Fe2 C12 156.7(11)
C11 C10 Fe2 C14 -119.6(8)
C18 C10 Fe2 C14 118.9(13)
C14 C10 Fe2 C13 81.7(6)
C11 C10 Fe2 C13 -37.9(6)
C18 C10 Fe2 C13 -159.4(11)
C14 C10 Fe2 C11 119.6(8)
C18 C10 Fe2 C11 -121.5(12)
C14 C10 Fe2 In1 127.1(6)
C11 C10 Fe2 In1 7.5(8)
C18 C10 Fe2 In1 -114.0(10)
C1 Fe1 In1 Fe2 47.8(9)
C3 Fe1 In1 Fe2 143.6(8)
C8 Fe1 In1 Fe2 -44.6(9)
C5 Fe1 In1 Fe2 -110.8(9)
C6 Fe1 In1 Fe2 -72.5(9)
C7 Fe1 In1 Fe2 -64.3(12)
C9 Fe1 In1 Fe2 -125.9(9)
C2 Fe2 In1 Fe1 -137.8(9)
C4 Fe2 In1 Fe1 127.4(9)
C12 Fe2 In1 Fe1 32.7(9)
C14 Fe2 In1 Fe1 32.0(11)
C13 Fe2 In1 Fe1 -2.2(9)
C11 Fe2 In1 Fe1 -37.8(9)
C10 Fe2 In1 Fe1 -42.7(10)
C43 C42 B1 C55 29.8(12)
C41 C42 B1 C55 -158.0(8)
C43 C42 B1 C49 148.8(8)
C41 C42 B1 C49 -38.9(11)
C43 C42 B1 C37 -92.8(10)
C41 C42 B1 C37 79.4(10)
C50 C55 B1 C42 43.0(12)
C51 C55 B1 C42 -144.7(9)
C50 C55 B1 C49 -81.7(11)
C51 C55 B1 C49 90.6(10)
C50 C55 B1 C37 159.9(9)
C51 C55 B1 C37 -27.9(13)
C44 C49 B1 C42 163.1(8)
C45 C49 B1 C42 -17.3(13)
C44 C49 B1 C55 -74.0(10)
C45 C49 B1 C55 105.5(10)
C44 C49 B1 C37 47.6(12)
C45 C49 B1 C37 -132.9(9)
C32 C37 B1 C42 83.1(12)
C36 C37 B1 C42 -89.4(11)
C32 C37 B1 C55 -38.4(14)
C36 C37 B1 C55 149.1(9)
C32 C37 B1 C49 -154.6(10)
C36 C37 B1 C49 33.0(13)
F13 C27 F15A F14 93.1(14)
F15B C27 F15A F14 151.8(13)
C33 C27 F15A F14 -109.0(13)
